data_2106618
loop_
_publ_author_name
'van Loon, C.J.J.'
'Ijdo, D.J.W.'

_publ_section_title
;
 The crystal structures of Na6 Mn Cl8 and Na2 Mn3 Cl8 and some
 isostructural compounds
;
_journal_name_full 'Acta Crystallographica B (24,1968-38,1982)'
_journal_page_first 770
_journal_page_last 773
_journal_volume 31
_journal_year 1975
_chemical_formula_sum 'Cl8 Mn3 Na2'
_chemical_name_systematic 'Na2 Mn3 Cl8'
_space_group_IT_number 166
_symmetry_space_group_name_Hall '-R 3 2"'
_symmetry_space_group_name_H-M 'R -3 m :H'
_cell_angle_alpha 90
_cell_angle_beta 90
_cell_angle_gamma 120
_cell_formula_units_Z 3
_cell_length_a 7.4563
_cell_length_b 7.4563
_cell_length_c 19.591
_cell_volume 943.266
_citation_journal_id_ASTM ACBCAR
_cod_data_source_file vanLoon_ACBCAR_1975_1940.cif
_cod_data_source_block Cl8Mn3Na2
_cod_original_cell_volume 943.2655
_cod_database_code 2106618

loop_
_symmetry_equiv_pos_as_xyz
x,y,z
-y,x-y,z
-x+y,-x,z
y,x,-z
-x,-x+y,-z
x-y,-y,-z
-x,-y,-z
y,-x+y,-z
x-y,x,-z
-y,-x,z
x,x-y,z
-x+y,y,z
x+2/3,y+1/3,z+1/3
-y+2/3,x-y+1/3,z+1/3
-x+y+2/3,-x+1/3,z+1/3
y+2/3,x+1/3,-z+1/3
-x+2/3,-x+y+1/3,-z+1/3
x-y+2/3,-y+1/3,-z+1/3
-x+2/3,-y+1/3,-z+1/3
y+2/3,-x+y+1/3,-z+1/3
x-y+2/3,x+1/3,-z+1/3
-y+2/3,-x+1/3,z+1/3
x+2/3,x-y+1/3,z+1/3
-x+y+2/3,y+1/3,z+1/3
x+1/3,y+2/3,z+2/3
-y+1/3,x-y+2/3,z+2/3
-x+y+1/3,-x+2/3,z+2/3
y+1/3,x+2/3,-z+2/3
-x+1/3,-x+y+2/3,-z+2/3
x-y+1/3,-y+2/3,-z+2/3
-x+1/3,-y+2/3,-z+2/3
y+1/3,-x+y+2/3,-z+2/3
x-y+1/3,x+2/3,-z+2/3
-y+1/3,-x+2/3,z+2/3
x+1/3,x-y+2/3,z+2/3
-x+y+1/3,y+2/3,z+2/3

loop_
_atom_site_label
_atom_site_type_symbol
_atom_site_fract_x
_atom_site_fract_y
_atom_site_fract_z
_atom_site_occupancy
_atom_site_U_iso_or_equiv
Na1 Na+1 0 0 0.157 1 0.0
Cl2 Cl-1 0.4987 -0.4987 0.4052 1 0.0
Mn1 Mn+2 0.5 0 0 1 0.0
Cl1 Cl-1 0 0 0.4072 1 0.0
